data_7207873
loop_
_publ_author_name
'Zheng, Wenxu'
'Wei, Yongqin'
'Tian, Chong-bin'
'Xiao, Xueying'
'Wu, Kechen'

_publ_section_title
;
 Spontaneous resolution of a homochiral helix built from a tetra-nuclear
 nickel cluster
;
_journal_issue 10
_journal_name_full CrystEngComm
_journal_page_first 3347
_journal_paper_doi 10.1039/c2ce25108f
_journal_volume 14
_journal_year 2012
_chemical_formula_sum 'C40 H36 N12 Ni4 O24'
_chemical_formula_weight 1303.65
_chemical_name_systematic
;
?
;
_space_group_IT_number 19
_symmetry_cell_setting orthorhombic
_symmetry_space_group_name_Hall 'P 2ac 2ab'
_symmetry_space_group_name_H-M 'P 21 21 21'
_atom_sites_solution_hydrogens geom
_atom_sites_solution_primary direct
_atom_sites_solution_secondary difmap
_audit_creation_method
;
CrysAlisPro, Oxford Diffraction Ltd.,
Version 1.171.33.66 (release 28-04-2010 CrysAlis171 .NET)
(compiled Apr 28 2010,14:27:37)
;
_cell_angle_alpha 90.00
_cell_angle_beta 90.00
_cell_angle_gamma 90.00
_cell_formula_units_Z 4
_cell_length_a 11.501(2)
_cell_length_b 14.424(3)
_cell_length_c 28.959(6)
_cell_measurement_reflns_used 7134
_cell_measurement_temperature 293(2)
_cell_measurement_theta_max 29.1013
_cell_measurement_theta_min 2.5385
_cell_volume 4804.0(16)
_computing_cell_refinement
;
CrysAlisPro, Oxford Diffraction Ltd.,
Version 1.171.33.66 (release 28-04-2010 CrysAlis171 .NET)
(compiled Apr 28 2010,14:27:37)
;
_computing_data_collection
;
CrysAlisPro, Oxford Diffraction Ltd.,
Version 1.171.33.66 (release 28-04-2010 CrysAlis171 .NET)
(compiled Apr 28 2010,14:27:37)
;
_computing_data_reduction
;
CrysAlisPro, Oxford Diffraction Ltd.,
Version 1.171.33.66 (release 28-04-2010 CrysAlis171 .NET)
(compiled Apr 28 2010,14:27:37)
;
_computing_structure_refinement 'SHELXL-97 (Sheldrick, 1997)'
_computing_structure_solution 'SHELXS-97 (Sheldrick, 1990)'
_diffrn_ambient_temperature 293(2)
_diffrn_detector_area_resol_mean 16.2083
_diffrn_measured_fraction_theta_full 0.993
_diffrn_measured_fraction_theta_max 0.993
_diffrn_measurement_device_type 'Xcalibur, Eos'
_diffrn_measurement_method '\w scans'
_diffrn_radiation_monochromator graphite
_diffrn_radiation_source 'fine-focus sealed tube'
_diffrn_radiation_type MoK\a
_diffrn_radiation_wavelength 0.71073
_diffrn_reflns_av_R_equivalents 0.0333
_diffrn_reflns_av_sigmaI/netI 0.0932
_diffrn_reflns_limit_h_max 14
_diffrn_reflns_limit_h_min -8
_diffrn_reflns_limit_k_max 18
_diffrn_reflns_limit_k_min -18
_diffrn_reflns_limit_l_max 23
_diffrn_reflns_limit_l_min -36
_diffrn_reflns_number 16583
_diffrn_reflns_theta_full 26.75
_diffrn_reflns_theta_max 26.75
_diffrn_reflns_theta_min 2.54
_diffrn_standards_number 17421
_exptl_absorpt_coefficient_mu 1.647
_exptl_absorpt_correction_T_max 1.00000
_exptl_absorpt_correction_T_min 0.83904
_exptl_absorpt_correction_type multi-scan
_exptl_absorpt_process_details
;
CrysAlisPro, Oxford Diffraction Ltd.,
Version 1.171.33.66 (release 28-04-2010 CrysAlis171 .NET)
(compiled Apr 28 2010,14:27:37)
Empirical absorption correction using spherical harmonics,
implemented in SCALE3 ABSPACK scaling algorithm.
;
_exptl_crystal_colour green
_exptl_crystal_density_diffrn 1.802
_exptl_crystal_density_method 'not measured'
_exptl_crystal_description block
_exptl_crystal_F_000 2656
_exptl_crystal_size_max 0.7
_exptl_crystal_size_mid 0.6
_exptl_crystal_size_min 0.6
_refine_diff_density_max 0.428
_refine_diff_density_min -0.384
_refine_diff_density_rms 0.076
_refine_ls_abs_structure_details 'Flack H D (1983), Acta Cryst. A39, 876-881'
_refine_ls_abs_structure_Flack 0.027(7)
_refine_ls_extinction_method none
_refine_ls_goodness_of_fit_ref 0.953
_refine_ls_hydrogen_treatment constr
_refine_ls_matrix_type full
_refine_ls_number_parameters 721
_refine_ls_number_reflns 9306
_refine_ls_number_restraints 0
_refine_ls_restrained_S_all 0.953
_refine_ls_R_factor_all 0.0536
_refine_ls_R_factor_gt 0.0336
_refine_ls_shift/su_max 0.001
_refine_ls_shift/su_mean 0.000
_refine_ls_structure_factor_coef Fsqd
_refine_ls_weighting_details 'calc w=1/[\s^2^(Fo^2^)+(0.0000P)^2^+0.0000P] where P=(Fo^2^+2Fc^2^)/3'
_refine_ls_weighting_scheme calc
_refine_ls_wR_factor_gt 0.0376
_refine_ls_wR_factor_ref 0.0389
_reflns_number_gt 6768
_reflns_number_total 9306
_reflns_threshold_expression >2sigma(I)
_cod_data_source_file c2ce25108f.txt
_cod_data_source_block 1P
_cod_original_cell_volume 4804.0(18)
_cod_original_sg_symbol_H-M P2(1)2(1)2(1)
_cod_database_code 7207873

loop_
_symmetry_equiv_pos_as_xyz
'x, y, z'
'-x+1/2, -y, z+1/2'
'x+1/2, -y+1/2, -z'
'-x, y+1/2, -z+1/2'

loop_
_atom_site_label
_atom_site_type_symbol
_atom_site_fract_x
_atom_site_fract_y
_atom_site_fract_z
_atom_site_U_iso_or_equiv
_atom_site_adp_type
_atom_site_occupancy
_atom_site_symmetry_multiplicity
_atom_site_calc_flag
_atom_site_refinement_flags
Ni1 Ni 0.47982(3) 0.72635(3) 0.131060(16) 0.02033(12) Uani 1 1 d .
Ni2 Ni 0.73102(3) 0.52619(3) -0.031077(17) 0.01859(12) Uani 1 1 d .
Ni3 Ni 0.79451(3) 0.24690(3) 0.127728(15) 0.01909(12) Uani 1 1 d .
Ni4 Ni 0.84679(4) 0.57096(3) 0.269936(17) 0.02266(13) Uani 1 1 d .
O1 O 1.08763(19) 0.2529(2) 0.07681(9) 0.0416(8) Uani 1 1 d .
O1W O 0.50069(19) 0.85202(16) 0.10238(8) 0.0338(7) Uani 1 1 d .
H1WA H 0.4719 0.8979 0.0902 0.051 Uiso 1 1 d R
H1WB H 0.5702 0.8643 0.1038 0.051 Uiso 1 1 d R
O2W O 0.65259(17) 0.43897(16) -0.07919(7) 0.0269(7) Uani 1 1 d .
H2WA H 0.6479 0.3828 -0.0754 0.040 Uiso 1 1 d R
H2WB H 0.5847 0.4560 -0.0778 0.040 Uiso 1 1 d R
O2 O 1.13902(19) 0.33084(19) 0.01601(9) 0.0417(8) Uani 1 1 d .
H2 H 1.1082 0.3694 -0.0008 0.050 Uiso 1 1 d R
O3W O 0.69574(17) 0.62733(16) -0.08074(8) 0.0327(7) Uani 1 1 d .
H3WA H 0.7242 0.6794 -0.0797 0.049 Uiso 1 1 d R
H3WB H 0.7103 0.6035 -0.1058 0.049 Uiso 1 1 d R
O3 O 1.05540(19) 0.42185(19) -0.04865(9) 0.0371(8) Uani 1 1 d .
O4W O 0.95478(16) 0.19408(15) 0.14337(8) 0.0278(7) Uani 1 1 d .
H4WA H 0.9887 0.2072 0.1674 0.042 Uiso 1 1 d R
H4WB H 1.0034 0.2153 0.1256 0.042 Uiso 1 1 d R
O4 O 0.88614(18) 0.49070(17) -0.06273(8) 0.0253(7) Uani 1 1 d .
O5W O 0.76816(18) 0.13220(16) 0.08719(8) 0.0322(7) Uani 1 1 d .
H5WB H 0.7172 0.1205 0.0683 0.048 Uiso 1 1 d R
H5WA H 0.8198 0.0963 0.0793 0.048 Uiso 1 1 d R
O5 O 0.62227(19) 0.27576(17) 0.31173(8) 0.0275(7) Uani 1 1 d .
O6W O 0.74298(19) 0.59453(16) 0.32738(8) 0.0335(7) Uani 1 1 d .
H6WA H 0.6720 0.5903 0.3259 0.050 Uiso 1 1 d R
H6WB H 0.7729 0.5711 0.3503 0.050 Uiso 1 1 d R
O6 O 0.7025(2) 0.40637(18) 0.33690(8) 0.0376(8) Uani 1 1 d .
O7 O 0.7168(2) 0.16633(16) 0.17806(9) 0.0275(7) Uani 1 1 d .
O7W O 0.97252(18) 0.52317(17) 0.31676(8) 0.0410(8) Uani 1 1 d .
H7WA H 1.0311 0.4940 0.3097 0.061 Uiso 1 1 d R
H7WB H 0.9841 0.5477 0.3419 0.061 Uiso 1 1 d R
O8 O 0.6370(2) 0.16616(18) 0.24722(9) 0.0473(9) Uani 1 1 d .
H8 H 0.6292 0.2058 0.2673 0.057 Uiso 1 1 d R
O9 O 0.6880(2) 0.91703(19) 0.14144(10) 0.0530(9) Uani 1 1 d .
O10 O 0.8048(2) 0.93738(18) 0.20018(10) 0.0528(9) Uani 1 1 d .
H10 H 0.8355 0.9056 0.2203 0.079 Uiso 1 1 d R
O11 O 0.9011(2) 0.84918(19) 0.26185(11) 0.0512(10) Uani 1 1 d .
O12 O 0.91320(18) 0.70141(17) 0.28115(9) 0.0275(7) Uani 1 1 d .
O13 O 0.32193(17) 0.71122(18) 0.09788(8) 0.0257(7) Uani 1 1 d .
O14 O 0.23158(19) 0.63790(19) 0.04088(9) 0.0466(9) Uani 1 1 d .
O15 O 0.28641(18) 0.54132(18) -0.02515(9) 0.0479(9) Uani 1 1 d .
H15 H 0.2607 0.5643 -0.0013 0.057 Uiso 1 1 d R
O16 O 0.43968(19) 0.4848(2) -0.05949(10) 0.0471(9) Uani 1 1 d .
N1 N 0.6333(2) 0.2972(2) 0.10539(10) 0.0217(8) Uani 1 1 d .
N2 N 0.8493(2) 0.31992(19) 0.06804(10) 0.0167(7) Uani 1 1 d .
N3 N 0.7821(2) 0.41265(19) 0.01032(10) 0.0183(7) Uani 1 1 d .
N4 N 0.8136(2) 0.61996(19) 0.01346(10) 0.0193(8) Uani 1 1 d .
N5 N 0.5888(2) 0.5765(2) 0.00609(10) 0.0178(8) Uani 1 1 d .
N6 N 0.5332(2) 0.6619(2) 0.06747(9) 0.0182(7) Uani 1 1 d .
N7 N 0.6264(2) 0.7331(2) 0.17601(10) 0.0192(8) Uani 1 1 d .
N8 N 0.4695(2) 0.5971(2) 0.16240(10) 0.0214(8) Uani 1 1 d .
N9 N 0.7264(2) 0.65346(19) 0.23028(10) 0.0175(7) Uani 1 1 d .
N10 N 0.9513(2) 0.5579(2) 0.21058(10) 0.0233(8) Uani 1 1 d .
N11 N 0.8073(2) 0.4355(2) 0.24941(10) 0.0171(7) Uani 1 1 d .
N12 N 0.8082(2) 0.33815(19) 0.18794(10) 0.0170(7) Uani 1 1 d .
C1 C 0.5277(3) 0.2718(3) 0.12102(13) 0.0324(10) Uani 1 1 d .
H1 H 0.5227 0.2403 0.1490 0.039 Uiso 1 1 calc R
C2 C 0.4255(3) 0.2910(3) 0.09696(15) 0.0367(12) Uani 1 1 d .
H2A H 0.3539 0.2726 0.1087 0.044 Uiso 1 1 calc R
C3 C 0.4323(3) 0.3372(3) 0.05598(15) 0.0350(12) Uani 1 1 d .
H3 H 0.3652 0.3505 0.0393 0.042 Uiso 1 1 calc R
C4 C 0.5407(3) 0.3644(3) 0.03943(13) 0.0256(10) Uani 1 1 d .
H4 H 0.5475 0.3960 0.0115 0.031 Uiso 1 1 calc R
C5 C 0.6376(3) 0.3436(2) 0.06535(13) 0.0170(9) Uani 1 1 d .
C6 C 0.7567(3) 0.3627(2) 0.04814(12) 0.0154(9) Uani 1 1 d .
C7 C 0.9409(3) 0.3410(2) 0.03887(13) 0.0184(9) Uani 1 1 d .
C8 C 0.8987(3) 0.3977(2) 0.00384(14) 0.0188(10) Uani 1 1 d .
C9 C 1.0607(3) 0.3058(3) 0.04592(15) 0.0293(11) Uani 1 1 d .
C10 C 0.9503(3) 0.4391(3) -0.03876(14) 0.0243(10) Uani 1 1 d .
C11 C 1.0309(3) 0.6180(3) 0.19484(15) 0.0332(11) Uani 1 1 d .
H11 H 1.0526 0.6672 0.2138 0.040 Uiso 1 1 calc R
C12 C 1.0821(3) 0.6105(3) 0.15213(16) 0.0408(13) Uani 1 1 d .
H12 H 1.1353 0.6548 0.1422 0.049 Uiso 1 1 calc R
C13 C 1.0538(3) 0.5375(3) 0.12462(16) 0.0435(12) Uani 1 1 d .
H13 H 1.0876 0.5310 0.0956 0.052 Uiso 1 1 calc R
C14 C 0.9735(3) 0.4724(3) 0.14040(13) 0.0338(11) Uani 1 1 d .
H14 H 0.9534 0.4218 0.1222 0.041 Uiso 1 1 calc R
C15 C 0.9236(3) 0.4844(3) 0.18397(13) 0.0182(9) Uani 1 1 d .
C16 C 0.8437(3) 0.4201(3) 0.20551(12) 0.0158(9) Uani 1 1 d .
C17 C 0.7458(3) 0.2991(2) 0.22334(13) 0.0172(9) Uani 1 1 d .
C20 C 0.7455(3) 0.3592(2) 0.26089(12) 0.0158(9) Uani 1 1 d .
C21 C 0.6978(3) 0.2056(3) 0.21525(14) 0.0245(10) Uani 1 1 d .
C22 C 0.6865(3) 0.3481(3) 0.30705(13) 0.0193(9) Uani 1 1 d .
C23 C 0.3838(3) 0.5339(3) 0.15816(14) 0.0308(11) Uani 1 1 d .
H23 H 0.3273 0.5433 0.1357 0.037 Uiso 1 1 calc R
C24 C 0.3758(3) 0.4565(3) 0.18535(15) 0.0404(13) Uani 1 1 d .
H24 H 0.3150 0.4149 0.1812 0.049 Uiso 1 1 calc R
C25 C 0.4587(3) 0.4404(3) 0.21915(15) 0.0395(12) Uani 1 1 d .
H25 H 0.4546 0.3884 0.2381 0.047 Uiso 1 1 calc R
C26 C 0.5481(3) 0.5046(2) 0.22365(15) 0.0313(11) Uani 1 1 d .
H26 H 0.6051 0.4962 0.2460 0.038 Uiso 1 1 calc R
C27 C 0.5522(3) 0.5800(3) 0.19522(12) 0.0166(9) Uani 1 1 d .
C28 C 0.6385(3) 0.6537(3) 0.19937(13) 0.0177(9) Uani 1 1 d .
C29 C 0.7106(3) 0.7910(3) 0.19343(13) 0.0216(9) Uani 1 1 d .
C30 C 0.7713(3) 0.7419(2) 0.22721(12) 0.0206(9) Uani 1 1 d .
C31 C 0.7327(3) 0.8862(3) 0.17657(16) 0.0312(11) Uani 1 1 d .
C32 C 0.8686(3) 0.7669(3) 0.25910(13) 0.0283(10) Uani 1 1 d .
C33 C 0.9265(3) 0.6469(3) 0.01311(14) 0.0275(11) Uani 1 1 d .
H33 H 0.9765 0.6209 -0.0086 0.033 Uiso 1 1 calc R
C34 C 0.9693(3) 0.7105(3) 0.04326(14) 0.0337(11) Uani 1 1 d .
H34 H 1.0467 0.7287 0.0413 0.040 Uiso 1 1 calc R
C35 C 0.8980(3) 0.7479(3) 0.07668(14) 0.0387(12) Uani 1 1 d .
H35 H 0.9265 0.7906 0.0979 0.046 Uiso 1 1 calc R
C36 C 0.7832(3) 0.7200(3) 0.07775(12) 0.0308(11) Uani 1 1 d .
H36 H 0.7326 0.7440 0.0998 0.037 Uiso 1 1 calc R
C37 C 0.7447(3) 0.6569(2) 0.04609(12) 0.0162(9) Uani 1 1 d .
C38 C 0.6223(3) 0.6293(2) 0.04191(13) 0.0163(9) Uani 1 1 d .
C39 C 0.4369(3) 0.6294(3) 0.04499(13) 0.0182(9) Uani 1 1 d .
C40 C 0.4697(3) 0.5770(2) 0.00744(12) 0.0157(9) Uani 1 1 d .
C41 C 0.3217(3) 0.6603(3) 0.06208(13) 0.0255(10) Uani 1 1 d .
C42 C 0.3990(3) 0.5302(3) -0.02765(15) 0.0299(11) Uani 1 1 d .
O8W O 0.5059(2) 0.5614(2) 0.33372(12) 0.0975(13) Uani 1 1 d .
H8WA H 0.4363 0.5685 0.3386 0.146 Uiso 1 1 d R
H8WB H 0.5259 0.5144 0.3475 0.146 Uiso 1 1 d R

loop_
_atom_site_aniso_label
_atom_site_aniso_U_11
_atom_site_aniso_U_22
_atom_site_aniso_U_33
_atom_site_aniso_U_23
_atom_site_aniso_U_13
_atom_site_aniso_U_12
Ni1 0.0197(3) 0.0254(3) 0.0160(3) -0.0009(3) 0.0001(3) 0.0021(2)
Ni2 0.0175(3) 0.0218(3) 0.0165(3) 0.0006(3) 0.0032(2) 0.0009(2)
Ni3 0.0220(2) 0.0207(3) 0.0146(3) -0.0011(3) 0.0004(2) 0.0012(2)
Ni4 0.0269(3) 0.0212(3) 0.0199(3) -0.0029(3) -0.0049(3) -0.0004(2)
O1 0.0244(15) 0.057(2) 0.043(2) 0.027(2) 0.0039(14) 0.0129(15)
O1W 0.0342(15) 0.0280(17) 0.0392(18) 0.0143(15) -0.0038(15) 0.0073(13)
O2W 0.0261(14) 0.0280(16) 0.0267(17) -0.0072(14) 0.0051(13) -0.0028(12)
O2 0.0187(15) 0.060(2) 0.047(2) 0.0175(18) 0.0111(15) 0.0106(14)
O3W 0.0454(17) 0.0242(16) 0.0286(18) 0.0020(14) 0.0058(14) -0.0055(13)
O3 0.0190(15) 0.054(2) 0.0379(19) 0.0106(17) 0.0180(14) 0.0105(14)
O4W 0.0267(14) 0.0348(17) 0.0219(17) 0.0016(14) -0.0113(12) 0.0022(12)
O4 0.0254(15) 0.0322(18) 0.0185(17) 0.0077(15) 0.0109(13) 0.0018(12)
O5W 0.0203(14) 0.0399(18) 0.0362(18) -0.0255(15) -0.0117(14) 0.0044(13)
O5 0.0373(15) 0.0293(17) 0.0157(15) 0.0001(14) 0.0108(13) -0.0127(13)
O6W 0.0344(16) 0.0450(18) 0.0211(16) 0.0004(15) -0.0059(14) 0.0031(14)
O6 0.0674(19) 0.0309(18) 0.0146(16) -0.0094(14) 0.0095(16) -0.0156(15)
O7 0.0440(17) 0.0200(15) 0.0185(16) -0.0019(14) 0.0050(15) -0.0094(14)
O7W 0.0434(16) 0.0440(19) 0.0355(19) -0.0099(17) -0.0126(15) 0.0205(16)
O8 0.079(2) 0.0343(19) 0.0283(19) -0.0082(16) 0.0229(17) -0.0335(17)
O9 0.059(2) 0.0395(19) 0.061(2) 0.0250(19) -0.0234(19) -0.0149(15)
O10 0.063(2) 0.0333(19) 0.062(2) 0.0078(18) -0.0298(18) -0.0242(16)
O11 0.0584(19) 0.0237(18) 0.072(3) -0.0017(19) -0.0412(18) -0.0158(14)
O12 0.0320(15) 0.0271(17) 0.0234(18) -0.0040(15) -0.0162(13) 0.0033(13)
O13 0.0175(14) 0.0382(18) 0.0214(16) -0.0030(14) 0.0004(13) 0.0076(12)
O14 0.0127(14) 0.078(2) 0.049(2) -0.0297(19) -0.0111(16) 0.0077(15)
O15 0.0166(14) 0.070(2) 0.057(2) -0.038(2) -0.0090(15) 0.0004(14)
O16 0.0177(15) 0.069(2) 0.054(2) -0.047(2) -0.0032(15) 0.0012(15)
N1 0.0213(18) 0.024(2) 0.020(2) 0.0027(17) 0.0069(16) 0.0021(15)
N2 0.0172(16) 0.0164(18) 0.0166(19) -0.0023(15) -0.0024(16) 0.0024(14)
N3 0.0149(17) 0.0205(18) 0.0197(19) 0.0018(16) 0.0055(16) 0.0008(14)
N4 0.0151(17) 0.0247(19) 0.018(2) -0.0017(16) -0.0019(15) 0.0012(14)
N5 0.0090(16) 0.0276(19) 0.0167(19) -0.0077(18) -0.0011(15) 0.0018(14)
N6 0.0180(17) 0.0231(19) 0.0133(18) -0.0012(16) 0.0000(16) 0.0025(14)
N7 0.0157(16) 0.0199(19) 0.0221(19) -0.0066(17) -0.0011(14) -0.0013(14)
N8 0.0158(17) 0.0263(19) 0.022(2) -0.0039(17) -0.0020(17) -0.0031(15)
N9 0.0132(16) 0.0239(18) 0.0153(18) -0.0006(17) -0.0018(16) 0.0022(14)
N10 0.0168(17) 0.024(2) 0.030(2) -0.0026(18) -0.0008(16) -0.0017(15)
N11 0.0176(16) 0.0202(18) 0.0136(18) 0.0023(16) -0.0002(15) -0.0033(14)
N12 0.0216(18) 0.0161(17) 0.0133(18) -0.0017(15) 0.0001(15) -0.0034(14)
C1 0.027(2) 0.037(2) 0.033(3) 0.010(2) 0.019(2) -0.004(2)
C2 0.018(2) 0.038(3) 0.054(3) 0.002(3) 0.010(2) -0.002(2)
C3 0.021(2) 0.043(3) 0.042(3) 0.003(3) -0.005(2) 0.002(2)
C4 0.018(2) 0.036(3) 0.022(3) 0.010(2) 0.001(2) 0.0052(19)
C5 0.015(2) 0.016(2) 0.019(2) 0.0007(19) 0.011(2) 0.0013(17)
C6 0.017(2) 0.015(2) 0.014(2) -0.0021(19) 0.0058(19) -0.0004(17)
C7 0.015(2) 0.023(2) 0.017(2) 0.006(2) 0.0052(19) 0.0009(17)
C8 0.017(2) 0.016(2) 0.024(3) -0.003(2) 0.004(2) 0.0013(17)
C9 0.022(2) 0.031(3) 0.035(3) -0.005(2) 0.004(2) -0.001(2)
C10 0.027(2) 0.021(2) 0.025(3) -0.005(2) 0.004(2) 0.0021(19)
C11 0.030(2) 0.021(2) 0.048(3) -0.007(2) -0.005(2) -0.010(2)
C12 0.032(3) 0.038(3) 0.052(4) -0.002(3) 0.017(3) -0.016(2)
C13 0.040(3) 0.052(3) 0.039(3) -0.002(3) 0.018(2) -0.012(2)
C14 0.038(2) 0.035(3) 0.028(3) -0.006(2) 0.010(2) -0.012(2)
C15 0.021(2) 0.018(2) 0.016(2) -0.002(2) -0.0031(19) 0.0006(18)
C16 0.017(2) 0.021(2) 0.009(2) 0.002(2) -0.0032(19) -0.0020(18)
C17 0.019(2) 0.017(2) 0.016(2) 0.0024(19) -0.0016(19) 0.0003(16)
C20 0.012(2) 0.020(2) 0.015(2) 0.0051(19) -0.0018(18) 0.0006(16)
C21 0.032(2) 0.023(2) 0.018(2) 0.006(2) 0.000(2) 0.0012(19)
C22 0.022(2) 0.027(2) 0.009(2) 0.007(2) 0.0037(19) 0.0056(19)
C23 0.023(2) 0.034(3) 0.035(3) -0.001(3) -0.006(2) 0.000(2)
C24 0.027(3) 0.032(3) 0.062(4) -0.010(3) -0.002(2) -0.012(2)
C25 0.036(3) 0.023(3) 0.059(3) 0.015(3) -0.003(3) 0.001(2)
C26 0.019(2) 0.023(2) 0.051(3) 0.006(2) -0.012(2) -0.0006(18)
C27 0.015(2) 0.019(2) 0.016(2) -0.004(2) -0.0017(18) 0.0012(17)
C28 0.020(2) 0.017(2) 0.016(2) -0.0019(19) 0.000(2) 0.0001(18)
C29 0.018(2) 0.026(2) 0.021(2) -0.003(2) 0.0038(19) 0.0013(19)
C30 0.022(2) 0.020(2) 0.019(2) -0.005(2) -0.0037(19) 0.0007(18)
C31 0.031(3) 0.024(3) 0.039(3) 0.004(2) -0.003(2) 0.000(2)
C32 0.028(2) 0.032(3) 0.025(3) -0.005(2) -0.008(2) -0.006(2)
C33 0.015(2) 0.028(2) 0.039(3) -0.001(2) 0.005(2) -0.0001(18)
C34 0.012(2) 0.044(3) 0.046(3) 0.002(3) 0.000(2) -0.007(2)
C35 0.027(2) 0.042(3) 0.047(3) -0.022(3) -0.006(2) -0.008(2)
C36 0.018(2) 0.045(3) 0.029(3) -0.020(2) 0.005(2) -0.002(2)
C37 0.011(2) 0.020(2) 0.017(2) -0.0007(19) -0.0050(18) 0.0012(17)
C38 0.017(2) 0.015(2) 0.016(3) -0.002(2) 0.0022(19) 0.0013(17)
C39 0.011(2) 0.026(2) 0.018(2) -0.001(2) -0.0001(19) 0.0003(17)
C40 0.0087(19) 0.020(2) 0.019(2) 0.000(2) -0.0010(19) -0.0007(17)
C41 0.024(2) 0.029(3) 0.023(3) 0.002(2) 0.006(2) 0.004(2)
C42 0.014(2) 0.035(3) 0.041(3) -0.007(3) -0.002(2) -0.001(2)
O8W 0.061(2) 0.090(3) 0.142(3) 0.013(3) -0.001(2) 0.028(2)

loop_
_atom_type_symbol
_atom_type_description
_atom_type_scat_dispersion_real
_atom_type_scat_dispersion_imag
_atom_type_scat_source
C C 0.0033 0.0016 'International Tables Vol C Tables 4.2.6.8 and 6.1.1.4'
H H 0.0000 0.0000 'International Tables Vol C Tables 4.2.6.8 and 6.1.1.4'
N N 0.0061 0.0033 'International Tables Vol C Tables 4.2.6.8 and 6.1.1.4'
O O 0.0106 0.0060 'International Tables Vol C Tables 4.2.6.8 and 6.1.1.4'
Ni Ni 0.3393 1.1124 'International Tables Vol C Tables 4.2.6.8 and 6.1.1.4'

loop_
_geom_angle_atom_site_label_1
_geom_angle_atom_site_label_2
_geom_angle_atom_site_label_3
_geom_angle
_geom_angle_site_symmetry_3
O1W Ni1 O13 90.46(9) .
O1W Ni1 N8 176.16(10) .
O13 Ni1 N8 93.34(10) .
O1W Ni1 N7 96.69(11) .
O13 Ni1 N7 169.65(10) .
N8 Ni1 N7 79.60(11) .
O1W Ni1 N6 90.09(10) .
O13 Ni1 N6 78.89(10) .
N8 Ni1 N6 90.15(11) .
N7 Ni1 N6 108.45(10) .
O1W Ni1 O5 94.86(10) 4_655
O13 Ni1 O5 85.03(9) 4_655
N8 Ni1 O5 85.98(10) 4_655
N7 Ni1 O5 86.92(9) 4_655
N6 Ni1 O5 163.22(10) 4_655
O4 Ni2 O2W 85.85(9) .
O4 Ni2 N5 171.59(11) .
O2W Ni2 N5 102.44(10) .
O4 Ni2 O3W 92.02(9) .
O2W Ni2 O3W 82.94(9) .
N5 Ni2 O3W 87.72(10) .
O4 Ni2 N4 92.37(10) .
O2W Ni2 N4 175.95(10) .
N5 Ni2 N4 79.26(11) .
O3W Ni2 N4 93.50(10) .
O4 Ni2 N3 79.62(10) .
O2W Ni2 N3 91.82(10) .
N5 Ni2 N3 101.22(11) .
O3W Ni2 N3 170.47(10) .
N4 Ni2 N3 91.43(11) .
O4W Ni3 O5W 87.67(9) .
O4W Ni3 O7 91.38(9) .
O5W Ni3 O7 83.47(10) .
O4W Ni3 N1 174.69(10) .
O5W Ni3 N1 88.40(10) .
O7 Ni3 N1 91.72(11) .
O4W Ni3 N2 95.59(10) .
O5W Ni3 N2 88.74(10) .
O7 Ni3 N2 169.33(10) .
N1 Ni3 N2 80.75(11) .
O4W Ni3 N12 89.00(9) .
O5W Ni3 N12 161.98(10) .
O7 Ni3 N12 78.91(10) .
N1 Ni3 N12 95.82(10) .
N2 Ni3 N12 109.21(11) .
O12 Ni4 O6W 86.40(10) .
O12 Ni4 N11 168.52(10) .
O6W Ni4 N11 104.81(10) .
O12 Ni4 O7W 86.71(10) .
O6W Ni4 O7W 86.12(9) .
N11 Ni4 O7W 91.53(10) .
O12 Ni4 N10 89.93(11) .
O6W Ni4 N10 175.65(11) .
N11 Ni4 N10 78.97(11) .
O7W Ni4 N10 96.00(10) .
O12 Ni4 N9 79.49(10) .
O6W Ni4 N9 88.12(10) .
N11 Ni4 N9 102.97(10) .
O7W Ni4 N9 165.35(10) .
N10 Ni4 N9 88.93(11) .
Ni1 O1W H1WA 149.1 .
Ni1 O1W H1WB 106.9 .
H1WA O1W H1WB 103.9 .
Ni2 O2W H2WA 122.5 .
Ni2 O2W H2WB 101.5 .
H2WA O2W H2WB 103.1 .
C9 O2 H2 106.5 .
Ni2 O3W H3WA 122.4 .
Ni2 O3W H3WB 106.0 .
H3WA O3W H3WB 109.7 .
Ni3 O4W H4WA 122.0 .
Ni3 O4W H4WB 109.7 .
H4WA O4W H4WB 97.1 .
C10 O4 Ni2 114.1(2) .
Ni3 O5W H5WB 130.8 .
Ni3 O5W H5WA 124.2 .
H5WB O5W H5WA 101.6 .
C22 O5 Ni1 131.6(2) 4_645
Ni4 O6W H6WA 121.2 .
Ni4 O6W H6WB 109.8 .
H6WA O6W H6WB 115.4 .
C21 O7 Ni3 115.6(2) .
Ni4 O7W H7WA 124.9 .
Ni4 O7W H7WB 122.9 .
H7WA O7W H7WB 108.0 .
C21 O8 H8 105.0 .
C31 O10 H10 109.2 .
C32 O12 Ni4 117.3(2) .
C41 O13 Ni1 116.3(2) .
C42 O15 H15 117.0 .
C5 N1 C1 117.4(3) .
C5 N1 Ni3 114.1(2) .
C1 N1 Ni3 126.9(3) .
C6 N2 C7 103.8(3) .
C6 N2 Ni3 109.8(2) .
C7 N2 Ni3 146.4(2) .
C6 N3 C8 103.9(3) .
C6 N3 Ni2 144.9(2) .
C8 N3 Ni2 108.4(2) .
C37 N4 C33 117.2(3) .
C37 N4 Ni2 114.9(2) .
C33 N4 Ni2 127.9(3) .
C38 N5 C40 105.1(3) .
C38 N5 Ni2 111.8(2) .
C40 N5 Ni2 143.1(3) .
C38 N6 C39 103.5(3) .
C38 N6 Ni1 146.9(2) .
C39 N6 Ni1 108.9(2) .
C28 N7 C29 105.1(3) .
C28 N7 Ni1 110.6(2) .
C29 N7 Ni1 144.0(3) .
C23 N8 C27 116.7(3) .
C23 N8 Ni1 127.5(3) .
C27 N8 Ni1 115.2(2) .
C28 N9 C30 103.6(3) .
C28 N9 Ni4 146.6(2) .
C30 N9 Ni4 107.8(2) .
C11 N10 C15 118.4(3) .
C11 N10 Ni4 127.5(3) .
C15 N10 Ni4 113.7(2) .
C20 N11 C16 105.0(3) .
C20 N11 Ni4 143.6(2) .
C16 N11 Ni4 110.6(2) .
C16 N12 C17 103.6(3) .
C16 N12 Ni3 148.0(3) .
C17 N12 Ni3 108.1(2) .
N1 C1 C2 122.6(3) .
N1 C1 H1 118.7 .
C2 C1 H1 118.7 .
C3 C2 C1 119.0(4) .
C3 C2 H2A 120.5 .
C1 C2 H2A 120.5 .
C2 C3 C4 119.2(4) .
C2 C3 H3 120.4 .
C4 C3 H3 120.4 .
C5 C4 C3 118.4(4) .
C5 C4 H4 120.8 .
C3 C4 H4 120.8 .
N1 C5 C4 123.5(3) .
N1 C5 C6 114.7(3) .
C4 C5 C6 121.6(3) .
N3 C6 N2 114.8(3) .
N3 C6 C5 125.1(3) .
N2 C6 C5 119.8(3) .
N2 C7 C8 108.0(3) .
N2 C7 C9 123.2(3) .
C8 C7 C9 128.8(3) .
N3 C8 C7 109.5(3) .
N3 C8 C10 116.1(3) .
C7 C8 C10 134.3(3) .
O1 C9 O2 119.2(4) .
O1 C9 C7 123.6(4) .
O2 C9 C7 117.2(4) .
O4 C10 O3 123.4(4) .
O4 C10 C8 117.3(3) .
O3 C10 C8 119.2(4) .
N10 C11 C12 123.2(4) .
N10 C11 H11 118.4 .
C12 C11 H11 118.4 .
C13 C12 C11 119.1(4) .
C13 C12 H12 120.5 .
C11 C12 H12 120.5 .
C12 C13 C14 119.2(4) .
C12 C13 H13 120.4 .
C14 C13 H13 120.4 .
C13 C14 C15 119.0(4) .
C13 C14 H14 120.5 .
C15 C14 H14 120.5 .
N10 C15 C14 121.1(4) .
N10 C15 C16 114.0(3) .
C14 C15 C16 124.8(4) .
N12 C16 N11 113.8(3) .
N12 C16 C15 126.2(3) .
N11 C16 C15 119.7(3) .
N12 C17 C20 109.3(3) .
N12 C17 C21 116.8(3) .
C20 C17 C21 133.8(4) .
N11 C20 C17 108.3(3) .
N11 C20 C22 122.7(3) .
C17 C20 C22 129.0(3) .
O7 C21 O8 121.2(4) .
O7 C21 C17 119.4(4) .
O8 C21 C17 119.4(4) .
O6 C22 O5 124.8(4) .
O6 C22 C20 119.2(3) .
O5 C22 C20 116.0(3) .
N8 C23 C24 123.2(4) .
N8 C23 H23 118.4 .
C24 C23 H23 118.4 .
C23 C24 C25 119.8(4) .
C23 C24 H24 120.1 .
C25 C24 H24 120.1 .
C24 C25 C26 117.6(4) .
C24 C25 H25 121.2 .
C26 C25 H25 121.2 .
C27 C26 C25 120.0(4) .
C27 C26 H26 120.0 .
C25 C26 H26 120.0 .
C26 C27 N8 122.7(3) .
C26 C27 C28 123.7(3) .
N8 C27 C28 113.5(3) .
N7 C28 N9 114.5(3) .
N7 C28 C27 120.8(3) .
N9 C28 C27 124.2(3) .
N7 C29 C30 107.5(3) .
N7 C29 C31 124.3(3) .
C30 C29 C31 128.1(3) .
N9 C30 C29 109.1(3) .
N9 C30 C32 117.6(3) .
C29 C30 C32 133.3(4) .
O9 C31 O10 119.8(4) .
O9 C31 C29 122.7(4) .
O10 C31 C29 117.5(4) .
O11 C32 O12 124.3(3) .
O11 C32 C30 119.5(4) .
O12 C32 C30 116.1(3) .
N4 C33 C34 122.4(4) .
N4 C33 H33 118.8 .
C34 C33 H33 118.8 .
C33 C34 C35 120.0(3) .
C33 C34 H34 120.0 .
C35 C34 H34 120.0 .
C34 C35 C36 118.1(4) .
C34 C35 H35 121.0 .
C36 C35 H35 121.0 .
C37 C36 C35 119.2(3) .
C37 C36 H36 120.4 .
C35 C36 H36 120.4 .
N4 C37 C36 123.0(3) .
N4 C37 C38 113.6(3) .
C36 C37 C38 123.1(3) .
N5 C38 N6 113.9(3) .
N5 C38 C37 119.4(3) .
N6 C38 C37 126.1(3) .
N6 C39 C40 110.0(3) .
N6 C39 C41 117.5(3) .
C40 C39 C41 132.4(3) .
N5 C40 C39 107.5(3) .
N5 C40 C42 122.1(3) .
C39 C40 C42 130.4(3) .
O14 C41 O13 123.6(3) .
O14 C41 C39 120.0(4) .
O13 C41 C39 116.4(3) .
O16 C42 O15 119.1(4) .
O16 C42 C40 123.8(3) .
O15 C42 C40 117.1(4) .
H8WA O8W H8WB 107.0 .

loop_
_geom_bond_atom_site_label_1
_geom_bond_atom_site_label_2
_geom_bond_distance
_geom_bond_site_symmetry_2
Ni1 O1W 2.008(2) .
Ni1 O13 2.066(2) .
Ni1 N8 2.077(3) .
Ni1 N7 2.132(3) .
Ni1 N6 2.152(3) .
Ni1 O5 2.152(2) 4_655
Ni2 O4 2.070(2) .
Ni2 O2W 2.083(2) .
Ni2 N5 2.088(3) .
Ni2 O3W 2.088(2) .
Ni2 N4 2.096(3) .
Ni2 N3 2.113(3) .
Ni3 O4W 2.0453(19) .
Ni3 O5W 2.051(2) .
Ni3 O7 2.067(2) .
Ni3 N1 2.093(3) .
Ni3 N2 2.120(3) .
Ni3 N12 2.190(3) .
Ni4 O12 2.056(2) .
Ni4 O6W 2.076(2) .
Ni4 N11 2.092(3) .
Ni4 O7W 2.099(2) .
Ni4 N10 2.106(3) .
Ni4 N9 2.157(3) .
O1 C9 1.216(4) .
O1W H1WA 0.8201 .
O1W H1WB 0.8200 .
O2W H2WA 0.8200 .
O2W H2WB 0.8199 .
O2 C9 1.301(4) .
O2 H2 0.8202 .
O3W H3WA 0.8201 .
O3W H3WB 0.8201 .
O3 C10 1.267(4) .
O4W H4WA 0.8201 .
O4W H4WB 0.8200 .
O4 C10 1.258(4) .
O5W H5WB 0.8199 .
O5W H5WA 0.8201 .
O5 C22 1.286(4) .
O5 Ni1 2.152(2) 4_645
O6W H6WA 0.8200 .
O6W H6WB 0.8199 .
O6 C22 1.219(4) .
O7 C21 1.236(4) .
O7W H7WA 0.8200 .
O7W H7WB 0.8202 .
O8 C21 1.293(4) .
O8 H8 0.8200 .
O9 C31 1.224(4) .
O10 C31 1.304(4) .
O10 H10 0.8199 .
O11 C32 1.247(4) .
O12 C32 1.250(4) .
O13 C41 1.270(4) .
O14 C41 1.247(4) .
O15 C42 1.307(3) .
O15 H15 0.8200 .
O16 C42 1.224(4) .
N1 C5 1.339(4) .
N1 C1 1.348(4) .
N2 C6 1.359(4) .
N2 C7 1.384(4) .
N3 C6 1.343(4) .
N3 C8 1.371(4) .
N4 C37 1.343(4) .
N4 C33 1.355(4) .
N5 C38 1.343(4) .
N5 C40 1.371(4) .
N6 C38 1.348(4) .
N6 C39 1.369(4) .
N7 C28 1.338(4) .
N7 C29 1.374(4) .
N8 C23 1.349(4) .
N8 C27 1.367(4) .
N9 C28 1.351(4) .
N9 C30 1.379(4) .
N10 C11 1.341(4) .
N10 C15 1.349(4) .
N11 C20 1.352(4) .
N11 C16 1.357(4) .
N12 C16 1.350(4) .
N12 C17 1.373(4) .
C1 C2 1.394(4) .
C1 H1 0.9300 .
C2 C3 1.363(5) .
C2 H2A 0.9300 .
C3 C4 1.392(4) .
C3 H3 0.9300 .
C4 C5 1.377(4) .
C4 H4 0.9300 .
C5 C6 1.484(4) .
C7 C8 1.390(5) .
C7 C9 1.482(4) .
C8 C10 1.494(5) .
C11 C12 1.374(5) .
C11 H11 0.9300 .
C12 C13 1.361(5) .
C12 H12 0.9300 .
C13 C14 1.393(5) .
C13 H13 0.9300 .
C14 C15 1.397(5) .
C14 H14 0.9300 .
C15 C16 1.447(5) .
C17 C20 1.390(4) .
C17 C21 1.476(4) .
C20 C22 1.507(4) .
C23 C24 1.369(5) .
C23 H23 0.9300 .
C24 C25 1.386(5) .
C24 H24 0.9300 .
C25 C26 1.391(4) .
C25 H25 0.9300 .
C26 C27 1.365(5) .
C26 H26 0.9300 .
C27 C28 1.460(4) .
C29 C30 1.395(4) .
C29 C31 1.479(5) .
C30 C32 1.495(4) .
C33 C34 1.359(5) .
C33 H33 0.9300 .
C34 C35 1.378(5) .
C34 H34 0.9300 .
C35 C36 1.381(4) .
C35 H35 0.9300 .
C36 C37 1.366(4) .
C36 H36 0.9300 .
C37 C38 1.469(4) .
C39 C40 1.377(4) .
C39 C41 1.483(4) .
C40 C42 1.466(5) .
O8W H8WA 0.8200 .
O8W H8WB 0.8199 .

loop_
_geom_hbond_atom_site_label_D
_geom_hbond_atom_site_label_H
_geom_hbond_atom_site_label_A
_geom_hbond_distance_DH
_geom_hbond_distance_HA
_geom_hbond_distance_DA
_geom_hbond_angle_DHA
_geom_hbond_site_symmetry_A
O1W H1WA O4 0.82 2.05 2.864(3) 174.8 3_465
O1W H1WB O9 0.82 1.90 2.607(3) 144.2 .
O2W H2WA O1 0.82 2.08 2.868(4) 162.1 3_455
O2W H2WB O16 0.82 1.80 2.600(3) 165.3 .
O2 H2 O3 0.82 1.69 2.481(3) 160.9 .
O3W H3WA O13 0.82 2.01 2.788(3) 159.0 3_565
O3W H3WB O6 0.82 1.94 2.701(3) 153.0 2_664
O4W H4WA O12 0.82 1.87 2.663(3) 162.2 4_745
O4W H4WB O1 0.82 1.80 2.602(3) 167.1 .
O5W H5WB O3 0.82 2.04 2.800(3) 154.2 3_455
O5W H5WA O16 0.82 1.90 2.718(3) 178.5 3
O6W H6WA O8W 0.82 1.97 2.774(3) 167.4 .
O6W H6WB O2W 0.82 2.22 3.000(3) 158.9 2_665
O7W H7WA O10 0.82 2.08 2.886(3) 169.4 4_745
O7W H7WB O4W 0.82 2.27 2.848(3) 128.2 4_755
O8 H8 O5 0.82 1.64 2.453(3) 172.7 .
O8W H8WA O7 0.82 2.31 2.995(4) 141.8 4_655
O8W H8WB O6 0.82 2.58 3.181(4) 131.5 .
O10 H10 O11 0.82 1.64 2.456(4) 175.8 .
O15 H15 O14 0.82 1.65 2.448(4) 162.6 .
